data_1526641
loop_
_publ_author_name
'Kirchner, R.M.'
'Grosse-Kunstleve, R.W.'
'Pluth, J.J.'
'Smith, J.V.'
'Broach, R.W.'
'Wilson, S.T.'

_publ_section_title
;
 The structures of as-synthesized Al P O4 - 53(A), calcined dehydrated Al
 P O4 - 53(B), and Al P O4 - 53(C), a new phase determined by the FOCUS
 method
;
_journal_name_full 'Microporous and Mesoporous Materials'
_journal_page_first 319
_journal_page_last 332
_journal_volume 39
_journal_year 2000
_chemical_formula_sum 'Al O4 P'
_chemical_name_systematic 'Al (P O4)'
_space_group_IT_number 61
_symmetry_space_group_name_Hall '-P 2ac 2ab'
_symmetry_space_group_name_H-M 'P b c a'
_cell_angle_alpha 90
_cell_angle_beta 90
_cell_angle_gamma 90
_cell_formula_units_Z 24
_cell_length_a 18.02411
_cell_length_b 13.91737
_cell_length_c 9.65536
_cell_volume 2422.030
_citation_journal_id_ASTM MIMMFJ
_cod_data_source_file Kirchner_MIMMFJ_2000_244.cif
_cod_data_source_block Al1O4P1
_cod_original_cell_volume 2422.03
_cod_original_formula_sum 'Al1 O4 P1'
_cod_database_code 1526641

loop_
_symmetry_equiv_pos_as_xyz
x,y,z
-x+1/2,-y,z+1/2
x+1/2,-y+1/2,-z
-x,y+1/2,-z+1/2
-x,-y,-z
x-1/2,y,-z-1/2
-x-1/2,y-1/2,z
x,-y-1/2,z-1/2

loop_
_atom_site_label
_atom_site_type_symbol
_atom_site_fract_x
_atom_site_fract_y
_atom_site_fract_z
_atom_site_occupancy
_atom_site_U_iso_or_equiv
P3 P+5 0.3039 0.2461 0.409 1 0.0
O5 O-2 0.1111 -0.0181 0.7155 1 0.0
O6 O-2 0.2481 0.0129 0.737 1 0.0
Al3 Al+3 0.2022 0.244 0.1631 1 0.0
O11 O-2 0.3669 0.1724 0.4028 1 0.0
O3 O-2 0.1005 0.0169 0.2672 1 0.0
O4 O-2 0.1044 0.0093 0.0093 1 0.0
O7 O-2 0.1606 0.1472 0.6621 1 0.0
O2 O-2 0.0021 0.1024 0.1315 1 0.0
Al1 Al+3 0.4099 0.0698 0.3731 1 0.0
P1 P+5 0.0817 0.0743 0.13 1 0.0
O1 O-2 0.138 0.1552 0.1179 1 0.0
P2 P+5 0.1787 0.0391 0.662 1 0.0
O12 O-2 0.2357 0.2199 0.3292 1 0.0
O10 O-2 0.278 0.2646 0.5602 1 0.0
O8 O-2 0.1897 0.0099 0.5056 1 0.0
Al2 Al+3 0.3228 0.034 0.8461 1 0.0
O9 O-2 0.3362 0.3412 0.3501 1 0.0
